data_9013565
loop_
_publ_author_name
'Wang, J.'
'Becker, U.'

_publ_section_title
;
 Structure and carbonate orientation of vaterite (CaCO3)
 Note: Coordinates corrected by Wang, Sept, 2009
;
_journal_name_full 'American Mineralogist'
_journal_page_first 380
_journal_page_last 386
_journal_paper_doi 10.2138/am.2009.2939
_journal_volume 94
_journal_year 2009
_chemical_compound_source theoretical
_chemical_formula_sum 'C Ca O3'
_chemical_name_mineral Vaterite
_space_group_IT_number 179
_symmetry_space_group_name_Hall 'P 65 2 (0 0 1)'
_symmetry_space_group_name_H-M 'P 65 2 2'
_cell_angle_alpha 90
_cell_angle_beta 90
_cell_angle_gamma 120
_cell_length_a 7.290
_cell_length_b 7.290
_cell_length_c 25.302
_cell_formula_units_Z 18
_cell_volume 1164.503
_database_code_amcsd 0004854
_exptl_crystal_density_diffrn 2.569
_cod_original_formula_sum 'Ca C O3'
_cod_database_code 9013565

loop_
_space_group_symop_operation_xyz
x,y,z
x,x-y,5/6-z
x-y,x,5/6+z
y,x,2/3-z
-y,x-y,2/3+z
-x+y,y,1/2-z
-x,-y,1/2+z
-x,-x+y,1/3-z
-x+y,-x,1/3+z
-y,-x,1/6-z
y,-x+y,1/6+z
x-y,-y,-z

loop_
_atom_site_label
_atom_site_fract_x
_atom_site_fract_y
_atom_site_fract_z
Ca1 0.99061 0.00939 0.08333
Ca2 0.69615 0.30385 0.08333
Ca3 0.33860 0.66140 0.08333
C1 0.05054 0.37261 0.99480
C2 0.00000 0.30905 0.66667
O1 0.00000 0.13101 0.66667
O2 0.98950 0.39074 0.62171
O3 0.96481 0.28935 0.94960
O4 0.22645 0.55089 0.99617
O5 0.96346 0.28119 0.03914

loop_
_cod_related_entry_id
_cod_related_entry_database
_cod_related_entry_code
1 AMCSD 0004854
